data_7212787
loop_
_publ_author_name
'Lee, Kwang-Ming'
'Lee, Ching-Kuan'
'Lin, Ivan J. B.'

_publ_section_title
;
 N,N&#x2032;-Dihexylbenzimidazolium salts. Anion-controlled bilayer
 structures via\p--\p dimer or C--H&#x22EF;\p catemer motifs
;
_journal_issue 12
_journal_name_full CrystEngComm
_journal_page_first 4347
_journal_paper_doi 10.1039/c0ce00105h
_journal_volume 12
_journal_year 2010
_chemical_formula_sum 'C19 H32 I N2 O0.5'
_chemical_formula_weight 423.36
_chemical_name_systematic
;
?
;
_space_group_IT_number 2
_symmetry_cell_setting triclinic
_symmetry_space_group_name_Hall '-P 1'
_symmetry_space_group_name_H-M 'P -1'
_atom_sites_solution_hydrogens geom
_atom_sites_solution_primary direct
_atom_sites_solution_secondary difmap
_audit_creation_method SHELXL-97
_cell_angle_alpha 69.402(14)
_cell_angle_beta 76.16(3)
_cell_angle_gamma 86.15(3)
_cell_formula_units_Z 4
_cell_length_a 9.288(7)
_cell_length_b 13.7946(13)
_cell_length_c 18.739(3)
_cell_measurement_reflns_used 21
_cell_measurement_temperature 293(2)
_cell_measurement_theta_max 12.62
_cell_measurement_theta_min 4.84
_cell_volume 2181.8(17)
_computing_cell_refinement 'Bruker XSCANS'
_computing_data_collection 'Bruker XSCANS'
_computing_data_reduction 'Bruker SHELXTL'
_computing_molecular_graphics 'Bruker SHELXTL'
_computing_publication_material 'Bruker SHELXTL'
_computing_structure_refinement 'Bruker SHELXTL'
_computing_structure_solution 'Bruker SHELXTL'
_diffrn_ambient_temperature 293(2)
_diffrn_measured_fraction_theta_full 0.983
_diffrn_measured_fraction_theta_max 0.983
_diffrn_measurement_device_type 'Siemens P4'
_diffrn_measurement_method '\w scans'
_diffrn_radiation_monochromator graphite
_diffrn_radiation_source 'fine-focus sealed tube'
_diffrn_radiation_type MoK\a
_diffrn_radiation_wavelength 0.71073
_diffrn_reflns_av_R_equivalents 0.0247
_diffrn_reflns_av_sigmaI/netI 0.0407
_diffrn_reflns_limit_h_max 11
_diffrn_reflns_limit_h_min 0
_diffrn_reflns_limit_k_max 15
_diffrn_reflns_limit_k_min -15
_diffrn_reflns_limit_l_max 22
_diffrn_reflns_limit_l_min -21
_diffrn_reflns_number 8091
_diffrn_reflns_theta_full 25.00
_diffrn_reflns_theta_max 25.00
_diffrn_reflns_theta_min 2.26
_diffrn_standards_decay_% 99.94
_diffrn_standards_interval_count 198
_diffrn_standards_number 3
_exptl_absorpt_coefficient_mu 1.471
_exptl_absorpt_correction_T_max 0.6666
_exptl_absorpt_correction_T_min 0.5907
_exptl_absorpt_correction_type empirical
_exptl_crystal_colour colorless
_exptl_crystal_density_diffrn 1.289
_exptl_crystal_density_method 'not measured'
_exptl_crystal_description plate
_exptl_crystal_F_000 868
_exptl_crystal_size_max 0.40
_exptl_crystal_size_mid 0.30
_exptl_crystal_size_min 0.30
_refine_diff_density_max 1.629
_refine_diff_density_min -0.881
_refine_diff_density_rms 0.082
_refine_ls_extinction_method none
_refine_ls_goodness_of_fit_ref 0.992
_refine_ls_hydrogen_treatment constr
_refine_ls_matrix_type full
_refine_ls_number_parameters 407
_refine_ls_number_reflns 7556
_refine_ls_number_restraints 0
_refine_ls_restrained_S_all 0.992
_refine_ls_R_factor_all 0.0713
_refine_ls_R_factor_gt 0.0497
_refine_ls_shift/su_max 0.012
_refine_ls_shift/su_mean 0.001
_refine_ls_structure_factor_coef Fsqd
_refine_ls_weighting_details 'calc w=1/[\s^2^(Fo^2^)+(0.0900P)^2^+0.0000P] where P=(Fo^2^+2Fc^2^)/3'
_refine_ls_weighting_scheme calc
_refine_ls_wR_factor_gt 0.1363
_refine_ls_wR_factor_ref 0.1457
_reflns_number_gt 5021
_reflns_number_total 7556
_reflns_threshold_expression >2sigma(I)
_cod_data_source_file c0ce00105h.txt
_cod_data_source_block 2
_cod_depositor_comments
;
The following automatic conversions were performed:

'_symmetry_cell_setting' value 'Triclinic' changed to 'triclinic'
according to /home/saulius/struct/CIF-dictionaries/cif_core.dic
dictionary named 'cif_core.dic' version 2.4.2 from 2011-04-26.

Automatic conversion script
Id: cif_fix_values 1891 2012-01-12 08:04:46Z andrius 
;
_cod_original_cell_volume 2181.6(16)
_cod_original_sg_symbol_H-M 'P-1 '
_cod_database_code 7212787

loop_
_symmetry_equiv_pos_as_xyz
'x, y, z'
'-x, -y, -z'

loop_
_atom_site_label
_atom_site_type_symbol
_atom_site_fract_x
_atom_site_fract_y
_atom_site_fract_z
_atom_site_U_iso_or_equiv
_atom_site_adp_type
_atom_site_occupancy
_atom_site_symmetry_multiplicity
_atom_site_calc_flag
_atom_site_refinement_flags
O1 O 0.8006(6) -0.1292(4) 0.2399(4) 0.146(2) Uani 1 1 d .
H2O H 0.8555 -0.1739 0.2254 0.219 Uiso 1 1 d R
H1O H 0.7430 -0.1817 0.2556 0.219 Uiso 1 1 d R
I1 I 0.51453(4) 0.67713(3) 0.33193(2) 0.08188(16) Uani 1 1 d .
N3 N 0.2404(4) 0.3634(3) 0.4882(2) 0.0615(9) Uani 1 1 d .
N4 N 0.0275(5) 0.3052(3) 0.5693(2) 0.0579(9) Uani 1 1 d .
C1A C 0.1738(6) 0.3048(3) 0.5597(3) 0.0620(12) Uani 1 1 d .
H1AA H 0.2232 0.2679 0.5985 0.074 Uiso 1 1 calc R
C2A C -0.0055(5) 0.3696(3) 0.4993(2) 0.0511(10) Uani 1 1 d .
C3A C -0.1413(6) 0.4000(3) 0.4781(3) 0.0658(12) Uani 1 1 d .
H3AA H -0.2315 0.3755 0.5130 0.079 Uiso 1 1 calc R
C4A C -0.1340(7) 0.4679(4) 0.4029(3) 0.0763(15) Uani 1 1 d .
H4AA H -0.2211 0.4896 0.3862 0.092 Uiso 1 1 calc R
C5A C 0.0032(7) 0.5046(4) 0.3513(3) 0.0803(16) Uani 1 1 d .
H5AA H 0.0042 0.5505 0.3011 0.096 Uiso 1 1 calc R
C6A C 0.1371(6) 0.4755(3) 0.3720(3) 0.0681(13) Uani 1 1 d .
H6AA H 0.2271 0.5007 0.3371 0.082 Uiso 1 1 calc R
C7A C 0.1304(6) 0.4069(3) 0.4472(3) 0.0588(11) Uani 1 1 d .
C8A C -0.0823(7) 0.2460(4) 0.6401(3) 0.0751(15) Uani 1 1 d .
H8AA H -0.1671 0.2891 0.6484 0.090 Uiso 1 1 calc R
H8AB H -0.0388 0.2277 0.6852 0.090 Uiso 1 1 calc R
C9A C -0.1333(7) 0.1496(4) 0.6336(3) 0.0810(16) Uani 1 1 d .
H9AA H -0.1728 0.1683 0.5871 0.097 Uiso 1 1 calc R
H9AB H -0.2132 0.1175 0.6786 0.097 Uiso 1 1 calc R
C10A C -0.0126(7) 0.0719(4) 0.6290(4) 0.0939(18) Uani 1 1 d .
H10A H 0.0301 0.0557 0.6742 0.113 Uiso 1 1 calc R
H10B H 0.0651 0.1030 0.5825 0.113 Uiso 1 1 calc R
C11A C -0.0660(8) -0.0283(5) 0.6261(4) 0.105(2) Uani 1 1 d .
H11A H -0.1433 -0.0591 0.6728 0.126 Uiso 1 1 calc R
H11B H -0.1102 -0.0115 0.5814 0.126 Uiso 1 1 calc R
C12A C 0.0478(10) -0.1054(5) 0.6208(5) 0.124(3) Uani 1 1 d .
H12C H 0.0926 -0.1222 0.6653 0.149 Uiso 1 1 calc R
H12D H 0.1247 -0.0752 0.5738 0.149 Uiso 1 1 calc R
C13A C -0.0089(12) -0.2042(6) 0.6188(6) 0.166(4) Uani 1 1 d .
H13D H 0.0717 -0.2508 0.6151 0.249 Uiso 1 1 calc R
H13E H -0.0515 -0.1887 0.5742 0.249 Uiso 1 1 calc R
H13F H -0.0831 -0.2359 0.6659 0.249 Uiso 1 1 calc R
C14A C 0.4013(6) 0.3818(4) 0.4579(3) 0.0766(14) Uani 1 1 d .
H14A H 0.4498 0.3571 0.5014 0.092 Uiso 1 1 calc R
H14B H 0.4212 0.4557 0.4327 0.092 Uiso 1 1 calc R
C15A C 0.4657(8) 0.3279(5) 0.3998(4) 0.104(2) Uani 1 1 d .
H15C H 0.4160 0.3535 0.3568 0.125 Uiso 1 1 calc R
H15D H 0.5695 0.3482 0.3784 0.125 Uiso 1 1 calc R
C16A C 0.4559(9) 0.2169(6) 0.4287(5) 0.119(2) Uani 1 1 d .
H16C H 0.3531 0.1961 0.4537 0.143 Uiso 1 1 calc R
H16D H 0.5125 0.1907 0.4686 0.143 Uiso 1 1 calc R
C17A C 0.5118(10) 0.1638(7) 0.3664(5) 0.138(3) Uani 1 1 d .
H17C H 0.4593 0.1941 0.3250 0.166 Uiso 1 1 calc R
H17D H 0.6158 0.1826 0.3435 0.166 Uiso 1 1 calc R
C18A C 0.4992(13) 0.0564(8) 0.3889(6) 0.165(4) Uani 1 1 d .
H18C H 0.3958 0.0369 0.4130 0.198 Uiso 1 1 calc R
H18D H 0.5545 0.0256 0.4291 0.198 Uiso 1 1 calc R
C19A C 0.5485(12) 0.0103(8) 0.3291(7) 0.188(5) Uani 1 1 d .
H19A H 0.5373 -0.0636 0.3526 0.283 Uiso 1 1 calc R
H19B H 0.6509 0.0284 0.3045 0.283 Uiso 1 1 calc R
H19C H 0.4900 0.0356 0.2907 0.283 Uiso 1 1 calc R
I2 I 0.06931(4) 0.74853(3) 0.13744(2) 0.08581(17) Uani 1 1 d .
N1 N -0.1937(4) 0.8946(3) -0.0354(2) 0.0619(10) Uani 1 1 d .
N2 N -0.3908(4) 0.8045(3) 0.0421(2) 0.0604(9) Uani 1 1 d .
C1B C -0.2459(6) 0.8169(4) 0.0311(3) 0.0661(12) Uani 1 1 d .
H1BA H -0.1887 0.7770 0.0650 0.079 Uiso 1 1 calc R
C2B C -0.4370(5) 0.8777(3) -0.0200(2) 0.0553(10) Uani 1 1 d .
C3B C -0.5794(5) 0.8991(4) -0.0366(3) 0.0652(12) Uani 1 1 d .
H3BA H -0.6631 0.8603 -0.0037 0.078 Uiso 1 1 calc R
C4B C -0.5870(6) 0.9809(4) -0.1045(3) 0.0704(13) Uani 1 1 d .
H4BA H -0.6782 0.9980 -0.1177 0.085 Uiso 1 1 calc R
C5B C -0.4600(7) 1.0383(4) -0.1536(3) 0.0737(14) Uani 1 1 d .
H5BA H -0.4694 1.0922 -0.1990 0.088 Uiso 1 1 calc R
C6B C -0.3234(6) 1.0183(4) -0.1376(3) 0.0686(13) Uani 1 1 d .
H6BA H -0.2404 1.0580 -0.1703 0.082 Uiso 1 1 calc R
C7B C -0.3137(5) 0.9349(3) -0.0694(2) 0.0569(11) Uani 1 1 d .
C8B C -0.4833(6) 0.7213(4) 0.1075(3) 0.0685(13) Uani 1 1 d .
H8BA H -0.5797 0.7485 0.1239 0.082 Uiso 1 1 calc R
H8BB H -0.4368 0.6985 0.1516 0.082 Uiso 1 1 calc R
C9B C -0.5032(7) 0.6307(4) 0.0839(3) 0.0809(16) Uani 1 1 d .
H9BA H -0.4064 0.6069 0.0640 0.097 Uiso 1 1 calc R
H9BB H -0.5554 0.6529 0.0419 0.097 Uiso 1 1 calc R
C10B C -0.5882(8) 0.5424(4) 0.1508(4) 0.0939(18) Uani 1 1 d .
H10C H -0.6876 0.5643 0.1686 0.113 Uiso 1 1 calc R
H10D H -0.5396 0.5224 0.1942 0.113 Uiso 1 1 calc R
C11B C -0.5967(11) 0.4470(6) 0.1242(5) 0.132(3) Uani 1 1 d .
H11C H -0.6481 0.4680 0.0819 0.158 Uiso 1 1 calc R
H11D H -0.4965 0.4294 0.1032 0.158 Uiso 1 1 calc R
C12B C -0.6672(12) 0.3580(6) 0.1822(5) 0.147(3) Uani 1 1 d .
H12A H -0.7701 0.3736 0.2002 0.176 Uiso 1 1 calc R
H12B H -0.6211 0.3397 0.2264 0.176 Uiso 1 1 calc R
C13B C -0.6626(11) 0.2665(5) 0.1564(5) 0.144(3) Uani 1 1 d .
H13A H -0.7134 0.2086 0.1991 0.216 Uiso 1 1 calc R
H13B H -0.5612 0.2490 0.1400 0.216 Uiso 1 1 calc R
H13C H -0.7101 0.2832 0.1134 0.216 Uiso 1 1 calc R
C14B C -0.0362(5) 0.9252(4) -0.0697(3) 0.0733(14) Uani 1 1 d .
H14C H 0.0180 0.9041 -0.0286 0.088 Uiso 1 1 calc R
H14D H -0.0277 1.0000 -0.0939 0.088 Uiso 1 1 calc R
C15B C 0.0309(6) 0.8764(5) -0.1302(3) 0.0861(16) Uani 1 1 d .
H15A H 0.1271 0.9087 -0.1589 0.103 Uiso 1 1 calc R
H15B H -0.0316 0.8904 -0.1673 0.103 Uiso 1 1 calc R
C16B C 0.0501(8) 0.7591(5) -0.0958(4) 0.101(2) Uani 1 1 d .
H16A H 0.1130 0.7455 -0.0589 0.121 Uiso 1 1 calc R
H16B H -0.0461 0.7272 -0.0667 0.121 Uiso 1 1 calc R
C17B C 0.1158(9) 0.7081(6) -0.1547(5) 0.118(2) Uani 1 1 d .
H17A H 0.2166 0.7343 -0.1794 0.142 Uiso 1 1 calc R
H17B H 0.0599 0.7287 -0.1951 0.142 Uiso 1 1 calc R
C18B C 0.1192(12) 0.5913(7) -0.1227(6) 0.156(4) Uani 1 1 d .
H18A H 0.0201 0.5646 -0.0939 0.187 Uiso 1 1 calc R
H18B H 0.1835 0.5701 -0.0863 0.187 Uiso 1 1 calc R
C19B C 0.1732(14) 0.5436(9) -0.1860(8) 0.202(5) Uani 1 1 d .
H19D H 0.1752 0.4697 -0.1622 0.304 Uiso 1 1 calc R
H19E H 0.2712 0.5697 -0.2149 0.304 Uiso 1 1 calc R
H19F H 0.1073 0.5615 -0.2209 0.304 Uiso 1 1 calc R

loop_
_atom_site_aniso_label
_atom_site_aniso_U_11
_atom_site_aniso_U_22
_atom_site_aniso_U_33
_atom_site_aniso_U_23
_atom_site_aniso_U_13
_atom_site_aniso_U_12
O1 0.122(4) 0.111(4) 0.204(6) -0.057(4) -0.032(4) 0.000(3)
I1 0.0811(3) 0.0870(3) 0.0600(2) -0.00179(17) -0.01760(18) -0.00713(19)
N3 0.072(3) 0.056(2) 0.055(2) -0.0191(18) -0.0130(19) -0.0001(19)
N4 0.078(3) 0.049(2) 0.0431(19) -0.0140(16) -0.0093(18) 0.0003(18)
C1A 0.080(3) 0.053(3) 0.052(3) -0.015(2) -0.017(2) 0.004(2)
C2A 0.067(3) 0.041(2) 0.049(2) -0.0183(18) -0.015(2) 0.007(2)
C3A 0.086(4) 0.050(3) 0.066(3) -0.024(2) -0.021(3) 0.004(2)
C4A 0.103(4) 0.060(3) 0.078(4) -0.023(3) -0.051(3) 0.015(3)
C5A 0.131(5) 0.050(3) 0.055(3) -0.006(2) -0.030(3) -0.002(3)
C6A 0.096(4) 0.051(3) 0.050(3) -0.009(2) -0.013(3) -0.007(3)
C7A 0.079(3) 0.044(2) 0.053(2) -0.017(2) -0.014(2) -0.005(2)
C8A 0.096(4) 0.067(3) 0.048(3) -0.011(2) -0.002(3) 0.002(3)
C9A 0.094(4) 0.071(3) 0.061(3) -0.008(3) -0.003(3) -0.012(3)
C10A 0.110(5) 0.065(3) 0.092(4) -0.013(3) -0.016(4) -0.006(3)
C11A 0.131(6) 0.070(4) 0.102(5) -0.020(3) -0.014(4) -0.013(4)
C12A 0.170(8) 0.082(4) 0.123(6) -0.039(4) -0.038(6) 0.013(5)
C13A 0.249(12) 0.092(5) 0.177(9) -0.071(6) -0.045(9) -0.009(6)
C14A 0.077(4) 0.077(3) 0.075(3) -0.028(3) -0.011(3) -0.010(3)
C15A 0.090(5) 0.099(5) 0.111(5) -0.037(4) 0.000(4) -0.004(4)
C16A 0.122(6) 0.110(6) 0.115(6) -0.043(5) -0.002(5) 0.002(5)
C17A 0.159(8) 0.118(6) 0.126(6) -0.055(5) -0.003(6) 0.044(6)
C18A 0.178(10) 0.148(9) 0.172(9) -0.085(8) -0.001(8) -0.001(7)
C19A 0.206(11) 0.188(10) 0.205(11) -0.135(10) -0.013(9) 0.020(9)
I2 0.0758(3) 0.0939(3) 0.0675(2) 0.00142(19) -0.01998(18) -0.0132(2)
N1 0.065(2) 0.060(2) 0.054(2) -0.0111(18) -0.0130(18) -0.0080(19)
N2 0.073(3) 0.054(2) 0.048(2) -0.0091(17) -0.0132(18) -0.0055(19)
C1B 0.074(3) 0.063(3) 0.059(3) -0.010(2) -0.025(2) -0.001(2)
C2B 0.064(3) 0.051(2) 0.047(2) -0.0138(19) -0.012(2) -0.002(2)
C3B 0.064(3) 0.063(3) 0.068(3) -0.022(2) -0.014(2) -0.003(2)
C4B 0.081(3) 0.069(3) 0.062(3) -0.015(2) -0.030(3) 0.003(3)
C5B 0.106(4) 0.063(3) 0.053(3) -0.012(2) -0.033(3) -0.002(3)
C6B 0.092(4) 0.058(3) 0.048(2) -0.007(2) -0.013(2) -0.018(3)
C7B 0.071(3) 0.051(2) 0.048(2) -0.014(2) -0.019(2) 0.000(2)
C8B 0.090(4) 0.058(3) 0.042(2) -0.003(2) -0.008(2) -0.007(3)
C9B 0.103(4) 0.059(3) 0.071(3) -0.012(3) -0.015(3) -0.010(3)
C10B 0.110(5) 0.062(3) 0.094(4) -0.004(3) -0.024(4) -0.011(3)
C11B 0.180(8) 0.096(5) 0.113(6) -0.017(4) -0.034(6) -0.051(5)
C12B 0.215(10) 0.097(5) 0.116(6) -0.017(5) -0.034(7) -0.038(6)
C13B 0.219(10) 0.088(5) 0.137(7) -0.051(5) -0.033(7) -0.024(6)
C14B 0.062(3) 0.073(3) 0.076(3) -0.015(3) -0.013(3) -0.013(2)
C15B 0.075(4) 0.093(4) 0.078(4) -0.020(3) -0.004(3) -0.019(3)
C16B 0.102(5) 0.102(5) 0.090(4) -0.028(4) -0.017(4) 0.006(4)
C17B 0.114(6) 0.126(6) 0.111(5) -0.048(5) -0.010(4) 0.006(5)
C18B 0.176(9) 0.133(7) 0.171(9) -0.080(7) -0.030(7) 0.042(7)
C19B 0.221(13) 0.178(10) 0.240(14) -0.111(11) -0.058(11) 0.030(10)

loop_
_atom_type_symbol
_atom_type_description
_atom_type_scat_dispersion_real
_atom_type_scat_dispersion_imag
_atom_type_scat_source
C C 0.0033 0.0016 'International Tables Vol C Tables 4.2.6.8 and 6.1.1.4'
H H 0.0000 0.0000 'International Tables Vol C Tables 4.2.6.8 and 6.1.1.4'
N N 0.0061 0.0033 'International Tables Vol C Tables 4.2.6.8 and 6.1.1.4'
O O 0.0106 0.0060 'International Tables Vol C Tables 4.2.6.8 and 6.1.1.4'
I I -0.4742 1.8119 'International Tables Vol C Tables 4.2.6.8 and 6.1.1.4'

loop_
_geom_angle_atom_site_label_1
_geom_angle_atom_site_label_2
_geom_angle_atom_site_label_3
_geom_angle
C1A N3 C7A 107.8(4)
C1A N3 C14A 125.9(4)
C7A N3 C14A 126.3(4)
C1A N4 C2A 108.0(4)
C1A N4 C8A 126.8(4)
C2A N4 C8A 125.2(4)
N3 C1A N4 111.4(4)
N4 C2A C7A 106.3(4)
N4 C2A C3A 131.7(4)
C7A C2A C3A 121.9(4)
C4A C3A C2A 116.6(5)
C3A C4A C5A 120.8(5)
C6A C5A C4A 122.8(5)
C7A C6A C5A 116.7(5)
C6A C7A C2A 121.2(5)
C6A C7A N3 132.3(5)
C2A C7A N3 106.4(4)
N4 C8A C9A 111.8(4)
C8A C9A C10A 113.6(5)
C9A C10A C11A 113.7(6)
C12A C11A C10A 115.5(7)
C11A C12A C13A 114.2(8)
N3 C14A C15A 112.1(5)
C16A C15A C14A 117.0(6)
C15A C16A C17A 115.9(7)
C18A C17A C16A 119.5(8)
C17A C18A C19A 117.9(10)
C1B N1 C7B 107.5(4)
C1B N1 C14B 125.6(4)
C7B N1 C14B 126.6(4)
C1B N2 C2B 108.3(4)
C1B N2 C8B 124.9(4)
C2B N2 C8B 126.6(4)
N2 C1B N1 110.5(4)
C7B C2B N2 107.2(4)
C7B C2B C3B 121.3(4)
N2 C2B C3B 131.4(4)
C4B C3B C2B 116.4(5)
C3B C4B C5B 121.2(5)
C6B C5B C4B 122.6(4)
C5B C6B C7B 116.9(5)
C2B C7B N1 106.5(4)
C2B C7B C6B 121.6(4)
N1 C7B C6B 131.8(4)
N2 C8B C9B 111.5(4)
C8B C9B C10B 112.5(5)
C9B C10B C11B 110.3(6)
C12B C11B C10B 115.9(7)
C11B C12B C13B 114.3(8)
N1 C14B C15B 111.1(4)
C14B C15B C16B 113.9(5)
C17B C16B C15B 115.1(6)
C16B C17B C18B 115.7(7)
C17B C18B C19B 113.2(9)

loop_
_geom_bond_atom_site_label_1
_geom_bond_atom_site_label_2
_geom_bond_distance
N3 C1A 1.319(6)
N3 C7A 1.401(6)
N3 C14A 1.471(6)
N4 C1A 1.327(6)
N4 C2A 1.394(5)
N4 C8A 1.473(6)
C2A C7A 1.399(6)
C2A C3A 1.405(6)
C3A C4A 1.379(7)
C4A C5A 1.403(8)
C5A C6A 1.382(8)
C6A C7A 1.382(6)
C8A C9A 1.495(8)
C9A C10A 1.507(8)
C10A C11A 1.522(9)
C11A C12A 1.460(10)
C12A C13A 1.509(10)
C14A C15A 1.516(9)
C15A C16A 1.434(10)
C16A C17A 1.558(10)
C17A C18A 1.394(12)
C18A C19A 1.444(12)
N1 C1B 1.333(6)
N1 C7B 1.402(6)
N1 C14B 1.474(6)
N2 C1B 1.325(6)
N2 C2B 1.383(5)
N2 C8B 1.481(6)
C2B C7B 1.376(6)
C2B C3B 1.419(6)
C3B C4B 1.385(6)
C4B C5B 1.400(7)
C5B C6B 1.361(7)
C6B C7B 1.403(6)
C8B C9B 1.499(7)
C9B C10B 1.503(7)
C10B C11B 1.576(10)
C11B C12B 1.395(10)
C12B C13B 1.498(10)
C14B C15B 1.507(8)
C15B C16B 1.532(8)
C16B C17B 1.500(10)
C17B C18B 1.510(11)
C18B C19B 1.520(13)
